data_7108390
loop_
_publ_author_name
'Charlotte L. Sutherell'
'Sam Thompson'
'Richard T. W. Scott'
'Andrew D. Hamilton'

_publ_section_title
;
 Aryl-linked imidazolidin-2-ones as non-peptidic beta-strand mimetics
;
_journal_name_full Chem.Commun.
_journal_page_first 9834
_journal_paper_doi 10.1039/c2cc34791a
_journal_volume 48
_journal_year 2012
_chemical_absolute_configuration unk
_chemical_formula_moiety 'C26 H25 N5 O4'
_chemical_formula_sum 'C26 H25 N5 O4'
_chemical_formula_weight 471.52
_chemical_melting_point 481
_chemical_name_systematic
;
(S)-4-methyl-1-(3-((S)-5-methyl-2-oxo-3-phenylimidazolidin-1-yl)phenyl)-3
-(3-nitrophenyl)imidazolidin-2-one
;
_space_group_IT_number 4
_symmetry_cell_setting monoclinic
_symmetry_space_group_name_Hall 'P 2yb'
_symmetry_space_group_name_H-M 'P 1 21 1'
_atom_sites_solution_hydrogens geom
_atom_sites_solution_primary direct
_cell_angle_alpha 90
_cell_angle_beta 106.0293(7)
_cell_angle_gamma 90
_cell_formula_units_Z 2
_cell_length_a 11.1653(2)
_cell_length_b 5.43080(10)
_cell_length_c 19.3601(4)
_cell_measurement_reflns_used 2782
_cell_measurement_temperature 150
_cell_measurement_theta_max 27
_cell_measurement_theta_min 5
_cell_volume 1128.29(4)
_computing_cell_refinement 'DENZO/SCALEPACK (Otwinowski & Minor, 1997)'
_computing_data_collection 'COLLECT (Nonius, 2001).'
_computing_data_reduction 'DENZO/SCALEPACK (Otwinowski & Minor, 1997)'
_computing_molecular_graphics 'CAMERON (Watkin et al., 1996)'
_computing_publication_material 'CRYSTALS (Betteridge et al., 2003)'
_computing_structure_refinement 'CRYSTALS (Betteridge et al., 2003)'
_computing_structure_solution 'SIR92 (Altomare et al., 1994)'
_diffrn_ambient_temperature 150
_diffrn_measured_fraction_theta_full 0.989
_diffrn_measured_fraction_theta_max 0.989
_diffrn_measurement_device Area
_diffrn_measurement_device_type 'Nonius KappaCCD'
_diffrn_measurement_method \w
_diffrn_radiation_monochromator graphite
_diffrn_radiation_type 'Mo K\a'
_diffrn_radiation_wavelength 0.71073
_diffrn_reflns_av_R_equivalents 0.021
_diffrn_reflns_limit_h_max 14
_diffrn_reflns_limit_h_min -14
_diffrn_reflns_limit_k_max 7
_diffrn_reflns_limit_k_min -6
_diffrn_reflns_limit_l_max 24
_diffrn_reflns_limit_l_min -25
_diffrn_reflns_number 4579
_diffrn_reflns_theta_full 27.478
_diffrn_reflns_theta_max 27.478
_diffrn_reflns_theta_min 5.236
_diffrn_standards_number 0
_exptl_absorpt_coefficient_mu 0.096
_exptl_absorpt_correction_T_max 0.99
_exptl_absorpt_correction_T_min 0.99
_exptl_absorpt_correction_type multi-scan
_exptl_absorpt_process_details 'DENZO/SCALEPACK (Otwinowski & Minor, 1997)'
_exptl_crystal_colour yellow
_exptl_crystal_density_diffrn 1.388
_exptl_crystal_density_method 'not measured'
_exptl_crystal_description block
_exptl_crystal_F_000 496
_exptl_crystal_size_max 0.100
_exptl_crystal_size_mid 0.100
_exptl_crystal_size_min 0.100
_refine_diff_density_max 0.18
_refine_diff_density_min -0.18
_refine_ls_extinction_method None
_refine_ls_goodness_of_fit_ref 1.1200
_refine_ls_hydrogen_treatment none
_refine_ls_matrix_type full
_refine_ls_number_parameters 316
_refine_ls_number_reflns 2377
_refine_ls_number_restraints 1
_refine_ls_R_factor_all 0.0444
_refine_ls_R_factor_gt 0.0374
_refine_ls_shift/su_max 0.0003750
_refine_ls_shift/su_mean 0.0000302
_refine_ls_structure_factor_coef F
_refine_ls_weighting_details
;
Method, part 1, Chebychev polynomial, (Watkin, 1994, Prince, 1982)
[weight] = 1.0/[A~0~*T~0~(x)+A~1~*T~1~(x) ... +A~n-1~]*T~n-1~(x)]
where A~i~ are the Chebychev coefficients listed below and x= Fcalc/Fmax
Method = Robust Weighting (Prince, 1982)
W = [weight] * [1-(deltaF/6*sigmaF)^2^]^2^
A~i~ are:
1.14 1.30 1.07 0.412 0.184
;
_refine_ls_weighting_scheme calc
_refine_ls_wR_factor_all 0.0441
_refine_ls_wR_factor_gt 0.0379
_refine_ls_wR_factor_ref 0.0366
_reflns_limit_h_max 13
_reflns_limit_h_min -14
_reflns_limit_k_max 7
_reflns_limit_k_min 0
_reflns_limit_l_max 25
_reflns_limit_l_min 0
_reflns_number_gt 2495
_reflns_number_total 2815
_reflns_threshold_expression I>2.0\s(I)
_oxford_diffrn_Wilson_B_factor 2.62
_oxford_diffrn_Wilson_scale 1.69
_oxford_refine_ls_r_factor_ref 0.0348
_oxford_refine_ls_scale 0.8675(16)
_oxford_reflns_number_all 2815
_oxford_reflns_threshold_expression_ref I>3.0\s(I)
_cod_data_source_file c2cc34791a.txt
_cod_data_source_block RS63
_cod_depositor_comments
;
The following automatic conversions were performed:

'_atom_sites_solution_primary' value 'Direct' changed to 'direct'
according to the built-in table from CIF Core dictionary named
'cif_core.dic' version 2.4.1 from 2010-06-29.

Automatic conversion script
Id: cif_fix_values 1715 2011-07-08 13:25:40Z adriana 
;
_cod_original_sg_symbol_Hall 'P 2yb '
_cod_original_sg_symbol_H-M 'P 1 21 1 '
_cod_database_code 7108390

loop_
_symmetry_equiv_pos_as_xyz
x,y,z
-x,y+1/2,-z

loop_
_atom_site_label
_atom_site_type_symbol
_atom_site_fract_x
_atom_site_fract_y
_atom_site_fract_z
_atom_site_U_iso_or_equiv
_atom_site_occupancy
_atom_site_adp_type
_atom_site_refinement_flags_posn
O1 O 0.79668(12) 0.2919(3) 0.34576(8) 0.0338 1.0000 Uani .
C2 C 0.69693(17) 0.3807(4) 0.31281(10) 0.0266 1.0000 Uani .
N3 N 0.62144(15) 0.5301(4) 0.33980(9) 0.0280 1.0000 Uani .
C4 C 0.64404(17) 0.6017(4) 0.41262(11) 0.0251 1.0000 Uani .
C5 C 0.58962(18) 0.8174(4) 0.42877(11) 0.0275 1.0000 Uani .
C6 C 0.60685(17) 0.8809(4) 0.50020(11) 0.0272 1.0000 Uani .
C7 C 0.67582(18) 0.7353(4) 0.55562(11) 0.0259 1.0000 Uani .
C8 C 0.72977(16) 0.5184(4) 0.53952(10) 0.0241 1.0000 Uani .
C9 C 0.71428(17) 0.4528(4) 0.46772(10) 0.0249 1.0000 Uani .
N10 N 0.80010(14) 0.3617(4) 0.59424(9) 0.0271 1.0000 Uani .
C11 C 0.90183(17) 0.2029(4) 0.58498(11) 0.0259 1.0000 Uani .
C12 C 0.93793(19) 0.0571(4) 0.65577(11) 0.0316 1.0000 Uani .
N13 N 0.87094(15) 0.1782(4) 0.70077(9) 0.0284 1.0000 Uani .
C14 C 0.78478(16) 0.3453(4) 0.66204(10) 0.0255 1.0000 Uani .
O15 O 0.70801(12) 0.4571(3) 0.68416(8) 0.0332 1.0000 Uani .
C16 C 0.88899(18) 0.1167(4) 0.77384(11) 0.0280 1.0000 Uani .
C17 C 0.8475(2) 0.2690(5) 0.82062(11) 0.0345 1.0000 Uani .
C18 C 0.8723(2) 0.2061(5) 0.89268(12) 0.0394 1.0000 Uani .
C19 C 0.9373(2) -0.0056(5) 0.91927(12) 0.0441 1.0000 Uani .
C20 C 0.9787(2) -0.1554(5) 0.87357(13) 0.0418 1.0000 Uani .
C21 C 0.9545(2) -0.0981(4) 0.80070(12) 0.0336 1.0000 Uani .
C22 C 1.00890(19) 0.3526(5) 0.57344(13) 0.0386 1.0000 Uani .
C23 C 0.5245(2) 0.6432(5) 0.28255(11) 0.0382 1.0000 Uani .
C24 C 0.51730(18) 0.4738(5) 0.21814(11) 0.0311 1.0000 Uani .
N25 N 0.64124(15) 0.3548(4) 0.23999(9) 0.0315 1.0000 Uani .
C26 C 0.68206(19) 0.1926(4) 0.19434(11) 0.0287 1.0000 Uani .
C27 C 0.64254(19) 0.2349(5) 0.12010(11) 0.0326 1.0000 Uani .
C28 C 0.67874(19) 0.0701(5) 0.07540(11) 0.0339 1.0000 Uani .
N29 N 0.63374(19) 0.1144(5) -0.00281(11) 0.0444 1.0000 Uani .
O30 O 0.65388(18) -0.0440(5) -0.04300(10) 0.0600 1.0000 Uani .
O31 O 0.5774(2) 0.3048(5) -0.02407(10) 0.0702 1.0000 Uani .
C32 C 0.7525(2) -0.1316(5) 0.09923(12) 0.0377 1.0000 Uani .
C33 C 0.7921(2) -0.1688(5) 0.17273(13) 0.0405 1.0000 Uani .
C34 C 0.75760(19) -0.0103(5) 0.22007(12) 0.0342 1.0000 Uani .
C35 C 0.4130(2) 0.2866(5) 0.20419(13) 0.0380 1.0000 Uani .
H51 H 0.5422 0.9197 0.3913 0.0338 1.0000 Uiso R
H61 H 0.5693 1.0268 0.5115 0.0336 1.0000 Uiso R
H71 H 0.6875 0.7829 0.6042 0.0314 1.0000 Uiso R
H91 H 0.7520 0.3069 0.4565 0.0295 1.0000 Uiso R
H111 H 0.8709 0.0946 0.5456 0.0326 1.0000 Uiso R
H121 H 0.9118 -0.1094 0.6476 0.0384 1.0000 Uiso R
H122 H 1.0253 0.0625 0.6773 0.0384 1.0000 Uiso R
H171 H 0.8027 0.4151 0.8029 0.0406 1.0000 Uiso R
H181 H 0.8448 0.3111 0.9245 0.0482 1.0000 Uiso R
H191 H 0.9514 -0.0482 0.9685 0.0563 1.0000 Uiso R
H201 H 1.0250 -0.2992 0.8919 0.0499 1.0000 Uiso R
H211 H 0.9830 -0.2026 0.7691 0.0409 1.0000 Uiso R
H221 H 1.0723 0.2448 0.5675 0.0478 1.0000 Uiso R
H222 H 0.9801 0.4514 0.5316 0.0478 1.0000 Uiso R
H223 H 1.0416 0.4556 0.6139 0.0478 1.0000 Uiso R
H231 H 0.5475 0.8058 0.2734 0.0481 1.0000 Uiso R
H232 H 0.4471 0.6471 0.2941 0.0481 1.0000 Uiso R
H241 H 0.5106 0.5697 0.1762 0.0380 1.0000 Uiso R
H271 H 0.5927 0.3740 0.1011 0.0389 1.0000 Uiso R
H321 H 0.7751 -0.2399 0.0664 0.0463 1.0000 Uiso R
H331 H 0.8452 -0.3044 0.1910 0.0492 1.0000 Uiso R
H341 H 0.7844 -0.0410 0.2703 0.0414 1.0000 Uiso R
H351 H 0.4148 0.1886 0.1638 0.0462 1.0000 Uiso R
H352 H 0.3354 0.3698 0.1948 0.0462 1.0000 Uiso R
H353 H 0.4234 0.1840 0.2452 0.0462 1.0000 Uiso R

loop_
_atom_site_aniso_label
_atom_site_aniso_U_11
_atom_site_aniso_U_22
_atom_site_aniso_U_33
_atom_site_aniso_U_23
_atom_site_aniso_U_13
_atom_site_aniso_U_12
O1 0.0253(6) 0.0437(10) 0.0304(7) -0.0045(7) 0.0044(5) 0.0080(7)
C2 0.0269(9) 0.0282(11) 0.0255(9) 0.0012(8) 0.0085(7) 0.0025(9)
N3 0.0291(8) 0.0325(10) 0.0231(8) 0.0037(7) 0.0085(6) 0.0095(8)
C4 0.0244(9) 0.0257(10) 0.0266(10) 0.0006(8) 0.0094(7) 0.0000(8)
C5 0.0278(8) 0.0240(11) 0.0320(10) 0.0031(9) 0.0100(8) 0.0017(9)
C6 0.0281(9) 0.0211(10) 0.0342(10) -0.0011(8) 0.0117(8) 0.0011(8)
C7 0.0265(9) 0.0252(10) 0.0263(9) -0.0034(8) 0.0080(7) -0.0025(8)
C8 0.0203(8) 0.0251(10) 0.0268(9) 0.0018(8) 0.0065(7) -0.0011(8)
C9 0.0227(8) 0.0236(9) 0.0294(9) 0.0003(8) 0.0089(7) 0.0004(8)
N10 0.0253(7) 0.0295(9) 0.0262(8) -0.0004(8) 0.0069(6) 0.0052(8)
C11 0.0233(8) 0.0275(10) 0.0269(9) -0.0044(8) 0.0070(7) 0.0028(8)
C12 0.0294(9) 0.0344(12) 0.0305(10) -0.0007(9) 0.0074(8) 0.0068(9)
N13 0.0293(8) 0.0297(10) 0.0266(8) 0.0030(7) 0.0083(7) 0.0051(8)
C14 0.0235(8) 0.0254(10) 0.0273(9) -0.0003(9) 0.0067(7) -0.0014(9)
O15 0.0301(7) 0.0415(9) 0.0309(7) 0.0030(7) 0.0131(6) 0.0087(7)
C16 0.0265(9) 0.0267(10) 0.0298(10) 0.0022(9) 0.0060(8) -0.0063(9)
C17 0.0361(10) 0.0342(12) 0.0314(10) -0.0002(10) 0.0064(8) -0.0033(10)
C18 0.0443(12) 0.0434(14) 0.0290(11) 0.0001(10) 0.0075(9) -0.0056(11)
C19 0.0490(13) 0.0494(15) 0.0288(11) 0.0066(12) 0.0023(9) -0.0116(13)
C20 0.0409(11) 0.0377(13) 0.0403(12) 0.0110(11) 0.0004(9) -0.0039(11)
C21 0.0337(10) 0.0305(12) 0.0342(11) 0.0040(9) 0.0054(8) -0.0029(10)
C22 0.0260(9) 0.0398(13) 0.0497(13) 0.0041(12) 0.0101(9) 0.0007(10)
C23 0.0417(12) 0.0441(14) 0.0279(10) 0.0060(10) 0.0082(9) 0.0189(11)
C24 0.0324(9) 0.0367(12) 0.0250(9) 0.0068(10) 0.0091(7) 0.0148(10)
N25 0.0305(8) 0.0394(11) 0.0245(8) 0.0015(8) 0.0072(6) 0.0123(9)
C26 0.0261(9) 0.0335(11) 0.0274(10) -0.0023(9) 0.0088(7) 0.0024(9)
C27 0.0302(10) 0.0388(12) 0.0295(10) 0.0021(10) 0.0095(8) 0.0056(10)
C28 0.0285(9) 0.0495(15) 0.0246(10) -0.0053(10) 0.0091(8) -0.0006(11)
N29 0.0386(10) 0.0682(16) 0.0291(10) -0.0049(11) 0.0136(8) 0.0005(12)
O30 0.0627(11) 0.0847(16) 0.0350(9) -0.0199(11) 0.0175(8) -0.0011(13)
O31 0.0862(14) 0.0930(19) 0.0321(9) 0.0118(11) 0.0175(9) 0.0395(15)
C32 0.0322(10) 0.0451(13) 0.0360(11) -0.0121(11) 0.0097(9) 0.0016(11)
C33 0.0350(10) 0.0383(13) 0.0447(13) -0.0057(11) 0.0052(9) 0.0119(11)
C34 0.0327(10) 0.0375(13) 0.0293(10) -0.0010(10) 0.0033(8) 0.0071(10)
C35 0.0355(10) 0.0440(14) 0.0382(11) 0.0101(11) 0.0164(9) 0.0097(11)

loop_
_atom_type_symbol
_atom_type_scat_dispersion_real
_atom_type_scat_dispersion_imag
_atom_type_scat_Cromer_Mann_a1
_atom_type_scat_Cromer_Mann_b1
_atom_type_scat_Cromer_Mann_a2
_atom_type_scat_Cromer_Mann_b2
_atom_type_scat_Cromer_Mann_a3
_atom_type_scat_Cromer_Mann_b3
_atom_type_scat_Cromer_Mann_a4
_atom_type_scat_Cromer_Mann_b4
_atom_type_scat_Cromer_Mann_c
_atom_type_scat_source
C 0.0033 0.0016 2.3100 20.8439 1.0200 10.2075 1.5886 0.5687 0.8650 51.6512 0.2156 'International Tables Vol C 4.2.6.8 and 6.1.1.4'
H 0.0000 0.0000 0.4930 10.5109 0.3229 26.1257 0.1402 3.1424 0.0408 57.7998 0.0030 'International Tables Vol C 4.2.6.8 and 6.1.1.4'
O 0.0106 0.0060 3.0485 13.2771 2.2868 5.7011 1.5463 0.3239 0.8670 32.9089 0.2508 'International Tables Vol C 4.2.6.8 and 6.1.1.4'
N 0.0061 0.0033 12.2126 0.0057 3.1322 9.8933 2.0125 28.9975 1.1663 0.5826 -11.5290 'International Tables Vol C 4.2.6.8 and 6.1.1.4'

loop_
_geom_angle_atom_site_label_1
_geom_angle_atom_site_label_2
_geom_angle_atom_site_label_3
_geom_angle
_geom_angle_publ_flag
O1 C2 N3 127.06(18) yes
O1 C2 N25 125.58(18) yes
N3 C2 N25 107.33(16) yes
C2 N3 C4 125.57(16) yes
C2 N3 C23 111.43(16) yes
C4 N3 C23 122.23(18) yes
N3 C4 C5 119.01(18) yes
N3 C4 C9 120.68(19) yes
C5 C4 C9 120.23(18) yes
C4 C5 C6 118.94(19) yes
C4 C5 H51 120.4 no
C6 C5 H51 120.6 no
C5 C6 C7 121.72(19) yes
C5 C6 H61 119.3 no
C7 C6 H61 119.0 no
C6 C7 C8 119.41(18) yes
C6 C7 H71 120.5 no
C8 C7 H71 120.1 no
C7 C8 C9 119.59(18) yes
C7 C8 N10 121.63(17) yes
C9 C8 N10 118.78(18) yes
C8 C9 C4 120.11(19) yes
C8 C9 H91 119.9 no
C4 C9 H91 120.0 no
C8 N10 C11 123.15(16) yes
C8 N10 C14 124.39(16) yes
C11 N10 C14 112.43(16) yes
N10 C11 C12 102.34(15) yes
N10 C11 C22 111.73(19) yes
C12 C11 C22 112.67(17) yes
N10 C11 H111 109.8 no
C12 C11 H111 110.2 no
C22 C11 H111 109.9 no
C11 C12 N13 104.47(17) yes
C11 C12 H121 110.4 no
N13 C12 H121 110.2 no
C11 C12 H122 111.1 no
N13 C12 H122 111.1 no
H121 C12 H122 109.5 no
C12 N13 C14 111.59(16) yes
C12 N13 C16 122.60(17) yes
C14 N13 C16 125.70(17) yes
N13 C14 N10 108.02(16) yes
N13 C14 O15 125.94(18) yes
N10 C14 O15 126.04(18) yes
N13 C16 C17 121.88(19) yes
N13 C16 C21 118.99(19) yes
C17 C16 C21 119.1(2) yes
C16 C17 C18 119.8(2) yes
C16 C17 H171 119.8 no
C18 C17 H171 120.4 no
C17 C18 C19 121.2(2) yes
C17 C18 H181 119.6 no
C19 C18 H181 119.3 no
C18 C19 C20 119.3(2) yes
C18 C19 H191 120.1 no
C20 C19 H191 120.6 no
C19 C20 C21 120.9(2) yes
C19 C20 H201 119.5 no
C21 C20 H201 119.6 no
C16 C21 C20 119.8(2) yes
C16 C21 H211 119.5 no
C20 C21 H211 120.8 no
C11 C22 H221 109.4 no
C11 C22 H222 109.5 no
H221 C22 H222 109.5 no
C11 C22 H223 109.5 no
H221 C22 H223 109.5 no
H222 C22 H223 109.5 no
N3 C23 C24 103.15(18) yes
N3 C23 H231 110.6 no
C24 C23 H231 111.2 no
N3 C23 H232 111.4 no
C24 C23 H232 110.9 no
H231 C23 H232 109.5 no
C23 C24 N25 101.22(16) yes
C23 C24 C35 114.40(18) yes
N25 C24 C35 111.7(2) yes
C23 C24 H241 109.9 no
N25 C24 H241 109.3 no
C35 C24 H241 109.9 no
C24 N25 C2 111.67(16) yes
C24 N25 C26 122.17(17) yes
C2 N25 C26 124.82(17) yes
N25 C26 C27 118.4(2) yes
N25 C26 C34 122.58(18) yes
C27 C26 C34 119.0(2) yes
C26 C27 C28 118.2(2) yes
C26 C27 H271 120.8 no
C28 C27 H271 121.0 no
C27 C28 N29 117.5(2) yes
C27 C28 C32 124.0(2) yes
N29 C28 C32 118.5(2) yes
C28 N29 O30 117.9(2) yes
C28 N29 O31 118.8(2) yes
O30 N29 O31 123.4(2) yes
C28 C32 C33 117.0(2) yes
C28 C32 H321 121.0 no
C33 C32 H321 122.0 no
C32 C33 C34 121.4(2) yes
C32 C33 H331 119.1 no
C34 C33 H331 119.5 no
C26 C34 C33 120.4(2) yes
C26 C34 H341 119.5 no
C33 C34 H341 120.1 no
C24 C35 H351 109.5 no
C24 C35 H352 109.3 no
H351 C35 H352 109.5 no
C24 C35 H353 109.6 no
H351 C35 H353 109.5 no
H352 C35 H353 109.5 no

loop_
_geom_bond_atom_site_label_1
_geom_bond_atom_site_label_2
_geom_bond_distance
_geom_bond_publ_flag
O1 C2 1.220(2) yes
C2 N3 1.373(3) yes
C2 N25 1.382(3) yes
N3 C4 1.416(3) yes
N3 C23 1.454(3) yes
C4 C5 1.394(3) yes
C4 C9 1.395(3) yes
C5 C6 1.386(3) yes
C5 H51 0.950 no
C6 C7 1.383(3) yes
C6 H61 0.950 no
C7 C8 1.397(3) yes
C7 H71 0.950 no
C8 C9 1.399(3) yes
C8 N10 1.416(3) yes
C9 H91 0.950 no
N10 C11 1.476(2) yes
N10 C14 1.373(2) yes
C11 C12 1.537(3) yes
C11 C22 1.512(3) yes
C11 H111 0.950 no
C12 N13 1.453(3) yes
C12 H121 0.950 no
C12 H122 0.950 no
N13 C14 1.383(3) yes
N13 C16 1.413(3) yes
C14 O15 1.221(2) yes
C16 C17 1.396(3) yes
C16 C21 1.399(3) yes
C17 C18 1.388(3) yes
C17 H171 0.950 no
C18 C19 1.381(4) yes
C18 H181 0.950 no
C19 C20 1.372(4) yes
C19 H191 0.950 no
C20 C21 1.396(3) yes
C20 H201 0.950 no
C21 H211 0.950 no
C22 H221 0.950 no
C22 H222 0.950 no
C22 H223 0.950 no
C23 C24 1.534(3) yes
C23 H231 0.950 no
C23 H232 0.950 no
C24 N25 1.479(2) yes
C24 C35 1.513(3) yes
C24 H241 0.950 no
N25 C26 1.410(3) yes
C26 C27 1.401(3) yes
C26 C34 1.394(3) yes
C27 C28 1.381(3) yes
C27 H271 0.950 no
C28 N29 1.477(3) yes
C28 C32 1.372(4) yes
N29 O30 1.222(3) yes
N29 O31 1.221(3) yes
C32 C33 1.383(3) yes
C32 H321 0.950 no
C33 C34 1.387(3) yes
C33 H331 0.950 no
C34 H341 0.950 no
C35 H351 0.950 no
C35 H352 0.950 no
C35 H353 0.950 no
